data_3000021
loop_
_publ_author_name
'Ana B. Caballero'
'Antonio Rodr\'iguez Di\'eguez'
'Miguel Quir\'os'
'Juan M. Salas'
'\'Oscar Huertas'
'Inmaculada Ram\'irez Mac\'ias'
'Francisco Olmo'
'Clotilde Mar\'in'
'Guillermo Chaves-Lemaur'
'Ram\'on Guti\'errez S\'anchez'
'Manuel S\'anchez-Moreno'

_publ_section_title
;
 Triazolopyrimidine Compounds Containing First-Row Transition Metals and
 their Activity against the Neglected Infectious Chagas Disease and
 Leishmaniasis
;
_journal_name_full 'European Journal of Medicinal Chemistry'
_journal_page_first 526
_journal_page_last 534
_journal_paper_doi 10.1016/j.ejmech.2014.08.26
_journal_volume 85
_journal_year 2014
_chemical_formula_moiety 'C14 H24 N8 Ni O4 2+, 2(C7 H8 N4), 2(Cl O4 1-), 2(H2 O)'
_chemical_formula_sum 'C28 H44 Cl2 N16 Ni O14'
_chemical_formula_weight 958.40
_space_group_IT_number 14
_symmetry_cell_setting monoclinic
_symmetry_space_group_name_Hall '-P 2yn'
_symmetry_space_group_name_H-M 'P 1 21/n 1'
_atom_sites_solution_hydrogens mixed
_atom_sites_solution_primary heavy
_atom_sites_solution_secondary difmap
_audit_creation_method SHELXL-97
_cell_angle_alpha 90.00
_cell_angle_beta 112.121(1)
_cell_angle_gamma 90.00
_cell_formula_units_Z 2
_cell_length_a 14.8078(8)
_cell_length_b 8.6073(5)
_cell_length_c 17.5587(10)
_cell_measurement_reflns_used 6306
_cell_measurement_temperature 293(2)
_cell_measurement_theta_max 27.9
_cell_measurement_theta_min 2.3
_cell_volume 2073.2(2)
_computing_cell_refinement 'Bruker SMART'
_computing_data_collection 'Bruker SMART (Bruker, 1999)'
_computing_data_reduction 'Bruker SAINT (Bruker, 1999)'
_computing_molecular_graphics 'Xtal_GX (Hall & du Boulay, 1997)'
_computing_publication_material SHELXL-97
_computing_structure_refinement 'SHELXL-97 (Sheldrick, 1997)'
_computing_structure_solution 'SHELXS-97 (Sheldrick, 1997)'
_diffrn_ambient_temperature 293(2)
_diffrn_detector_area_resol_mean 8.26
_diffrn_measured_fraction_theta_full 0.991
_diffrn_measured_fraction_theta_max 0.941
_diffrn_measurement_device_type 'Bruker SMART APEX CCD system'
_diffrn_measurement_method '\f and \w scans'
_diffrn_radiation_monochromator graphite
_diffrn_radiation_source 'fine-focus sealed tube'
_diffrn_radiation_type MoK\a
_diffrn_radiation_wavelength 0.71073
_diffrn_reflns_av_R_equivalents 0.0200
_diffrn_reflns_av_sigmaI/netI 0.0156
_diffrn_reflns_limit_h_max 19
_diffrn_reflns_limit_h_min -19
_diffrn_reflns_limit_k_max 11
_diffrn_reflns_limit_k_min -11
_diffrn_reflns_limit_l_max 23
_diffrn_reflns_limit_l_min -23
_diffrn_reflns_number 23265
_diffrn_reflns_theta_full 27.40
_diffrn_reflns_theta_max 28.30
_diffrn_reflns_theta_min 1.54
_diffrn_standards_decay_% -0.1
_diffrn_standards_number 496
_exptl_absorpt_coefficient_mu 0.680
_exptl_absorpt_correction_T_max 0.871
_exptl_absorpt_correction_T_min 0.777
_exptl_absorpt_correction_type multi-scan
_exptl_absorpt_process_details 'Bruker SADABS (Bruker, 1999)'
_exptl_crystal_colour light_blue
_exptl_crystal_density_diffrn 1.535
_exptl_crystal_density_method 'not measured'
_exptl_crystal_description plate
_exptl_crystal_F_000 996
_exptl_crystal_size_max 0.51
_exptl_crystal_size_mid 0.42
_exptl_crystal_size_min 0.21
_refine_diff_density_max 0.471
_refine_diff_density_min -0.290
_refine_diff_density_rms 0.053
_refine_ls_extinction_method none
_refine_ls_goodness_of_fit_ref 1.029
_refine_ls_hydrogen_treatment mixed
_refine_ls_matrix_type full
_refine_ls_number_parameters 299
_refine_ls_number_reflns 4855
_refine_ls_number_restraints 6
_refine_ls_restrained_S_all 1.029
_refine_ls_R_factor_all 0.0387
_refine_ls_R_factor_gt 0.0354
_refine_ls_shift/su_max 0.000
_refine_ls_shift/su_mean 0.000
_refine_ls_structure_factor_coef Fsqd
_refine_ls_weighting_details 'calc w=1/[\s^2^(Fo^2^)+(0.0650P)^2^+0.7000P] where P=(Fo^2^+2Fc^2^)/3'
_refine_ls_weighting_scheme calc
_refine_ls_wR_factor_gt 0.1027
_refine_ls_wR_factor_ref 0.1056
_reflns_number_gt 4401
_reflns_number_total 4855
_reflns_threshold_expression I>2\s(I)
_cod_data_source_file Compound4.cif
_cod_data_source_block niperdmtp
_cod_depositor_comments
;
 Changed the '_[local]_cod_data_source_file' and '_[local]_cod_data_source_block'
 data names to '_cod_data_source_file' and '_cod_data_source_block'.

 Antanas Vaitkus,
 2020-04-18

 Releasing structure 3000021 into public domain as published material.
;
_cod_database_code 3000021
_cod_database_fobs_code 3000021

loop_
_symmetry_equiv_pos_as_xyz
'x, y, z'
'-x+1/2, y+1/2, -z+1/2'
'-x, -y, -z'
'x-1/2, -y-1/2, z-1/2'

loop_
_atom_site_label
_atom_site_type_symbol
_atom_site_fract_x
_atom_site_fract_y
_atom_site_fract_z
_atom_site_U_iso_or_equiv
_atom_site_adp_type
_atom_site_occupancy
_atom_site_symmetry_multiplicity
_atom_site_calc_flag
_atom_site_refinement_flags
Ni Ni 0.5000 0.5000 0.5000 0.02990(10) Uani 1 2 d S
N1A N 0.42725(10) 0.33679(17) 0.25496(9) 0.0392(3) Uani 1 1 d .
C2A C 0.41860(12) 0.3595(2) 0.32577(11) 0.0389(4) Uani 1 1 d .
H2A H 0.3689 0.3137 0.3381 0.047 Uiso 1 1 d R
N3A N 0.48522(10) 0.45488(17) 0.37956(8) 0.0331(3) Uani 1 1 d .
C3AA C 0.54191(12) 0.49601(17) 0.33861(9) 0.0303(3) Uani 1 1 d .
N4A N 0.61990(10) 0.58883(17) 0.36382(8) 0.0356(3) Uani 1 1 d .
C5A C 0.66205(12) 0.6122(2) 0.31020(11) 0.0399(4) Uani 1 1 d .
C51A C 0.75114(17) 0.7116(3) 0.33721(14) 0.0641(6) Uani 1 1 d .
H51A H 0.7510 0.7801 0.3803 0.077 Uiso 1 1 d R
H52A H 0.7531 0.7724 0.2921 0.077 Uiso 1 1 d R
H53A H 0.8073 0.6453 0.3571 0.077 Uiso 1 1 d R
C6A C 0.62695(13) 0.5444(2) 0.23086(10) 0.0400(4) Uani 1 1 d .
H6A H 0.6585 0.5656 0.1953 0.048 Uiso 1 1 d R
C7A C 0.54906(12) 0.4473(2) 0.20690(10) 0.0362(3) Uani 1 1 d .
C71A C 0.50788(15) 0.3617(3) 0.12778(11) 0.0518(5) Uani 1 1 d .
H71A H 0.5425 0.3901 0.0935 0.062 Uiso 1 1 d R
H72A H 0.4404 0.3877 0.1008 0.062 Uiso 1 1 d R
H73A H 0.5142 0.2516 0.1382 0.062 Uiso 1 1 d R
N8A N 0.50702(9) 0.42588(16) 0.26339(8) 0.0318(3) Uani 1 1 d .
N1B N 0.52494(13) 0.9533(2) 0.24207(11) 0.0513(4) Uani 1 1 d .
C2B C 0.51959(16) 0.9521(3) 0.31494(13) 0.0535(5) Uani 1 1 d .
H2B H 0.5623 1.0103 0.3579 0.064 Uiso 1 1 d R
N3B N 0.44982(12) 0.86205(19) 0.32457(10) 0.0477(4) Uani 1 1 d .
C3AB C 0.40622(13) 0.8001(2) 0.25058(11) 0.0387(4) Uani 1 1 d .
N4B N 0.33104(11) 0.70067(17) 0.22438(10) 0.0427(3) Uani 1 1 d .
C5B C 0.30316(13) 0.6539(2) 0.14662(12) 0.0441(4) Uani 1 1 d .
C51B C 0.22004(17) 0.5431(3) 0.11529(16) 0.0622(6) Uani 1 1 d .
H51B H 0.1980 0.5193 0.1587 0.075 Uiso 1 1 d R
H52B H 0.2406 0.4490 0.0971 0.075 Uiso 1 1 d R
H53B H 0.1679 0.5895 0.0706 0.075 Uiso 1 1 d R
C6B C 0.34955(14) 0.7048(2) 0.09405(12) 0.0460(4) Uani 1 1 d .
H6B H 0.3277 0.6677 0.0407 0.055 Uiso 1 1 d R
C7B C 0.42499(14) 0.8070(2) 0.12049(11) 0.0429(4) Uani 1 1 d .
C71B C 0.48045(19) 0.8704(3) 0.07216(15) 0.0634(6) Uani 1 1 d .
H71B H 0.4649 0.8110 0.0228 0.076 Uiso 1 1 d R
H72B H 0.5490 0.8638 0.1034 0.076 Uiso 1 1 d R
H73B H 0.4626 0.9774 0.0587 0.076 Uiso 1 1 d R
N8B N 0.45140(11) 0.85370(17) 0.19996(9) 0.0390(3) Uani 1 1 d .
Cl Cl 0.23994(3) 0.77370(6) 0.56522(3) 0.04476(13) Uani 1 1 d .
O1P O 0.18706(15) 0.9157(2) 0.55105(11) 0.0807(6) Uani 1 1 d .
O2P O 0.33093(15) 0.7918(3) 0.55733(15) 0.0950(7) Uani 1 1 d .
O3P O 0.2574(2) 0.7261(3) 0.64534(14) 0.1268(11) Uani 1 1 d .
O4P O 0.18685(17) 0.6594(3) 0.50818(18) 0.1125(9) Uani 1 1 d .
O1W O 0.46186(10) 0.73266(15) 0.47523(8) 0.0434(3) Uani 1 1 d D
H11W H 0.4147(12) 0.759(3) 0.4839(14) 0.052 Uiso 1 1 d D
H12W H 0.4575(16) 0.772(2) 0.4321(9) 0.052 Uiso 1 1 d D
O2W O 0.64484(9) 0.56416(17) 0.53262(7) 0.0404(3) Uani 1 1 d D
H21W H 0.6861(13) 0.508(2) 0.5660(12) 0.048 Uiso 1 1 d D
H22W H 0.6637(15) 0.576(3) 0.4951(10) 0.048 Uiso 1 1 d D
O3W O 0.76689(11) 0.4027(2) 0.66527(10) 0.0591(4) Uani 1 1 d D
H31W H 0.8110(15) 0.341(3) 0.6718(17) 0.071 Uiso 1 1 d D
H32W H 0.7418(18) 0.366(3) 0.6953(14) 0.071 Uiso 1 1 d D

loop_
_atom_site_aniso_label
_atom_site_aniso_U_11
_atom_site_aniso_U_22
_atom_site_aniso_U_33
_atom_site_aniso_U_23
_atom_site_aniso_U_13
_atom_site_aniso_U_12
Ni 0.02959(16) 0.03654(17) 0.02616(15) 0.00003(10) 0.01344(11) -0.00294(10)
N1A 0.0360(7) 0.0426(8) 0.0395(7) -0.0077(6) 0.0148(6) -0.0065(6)
C2A 0.0366(8) 0.0432(9) 0.0401(8) -0.0032(7) 0.0179(7) -0.0069(7)
N3A 0.0334(6) 0.0390(7) 0.0299(6) -0.0011(5) 0.0154(5) -0.0040(5)
C3AA 0.0318(7) 0.0334(8) 0.0266(7) 0.0011(5) 0.0122(6) 0.0020(5)
N4A 0.0362(7) 0.0421(7) 0.0308(6) -0.0009(5) 0.0150(5) -0.0050(6)
C5A 0.0382(8) 0.0466(9) 0.0384(8) 0.0030(7) 0.0186(7) -0.0044(7)
C51A 0.0568(12) 0.0878(17) 0.0550(12) -0.0076(11) 0.0292(10) -0.0326(12)
C6A 0.0422(9) 0.0507(9) 0.0333(8) 0.0059(7) 0.0213(7) 0.0026(7)
C7A 0.0386(8) 0.0434(9) 0.0289(7) 0.0015(6) 0.0155(6) 0.0085(7)
C71A 0.0544(11) 0.0669(13) 0.0362(9) -0.0115(8) 0.0195(8) 0.0034(9)
N8A 0.0318(6) 0.0358(7) 0.0283(6) -0.0015(5) 0.0119(5) 0.0011(5)
N1B 0.0534(10) 0.0470(9) 0.0561(10) -0.0031(8) 0.0238(8) -0.0093(7)
C2B 0.0580(12) 0.0497(11) 0.0500(11) -0.0058(9) 0.0171(9) -0.0029(9)
N3B 0.0572(9) 0.0468(9) 0.0411(8) 0.0010(6) 0.0209(7) 0.0049(7)
C3AB 0.0442(9) 0.0356(8) 0.0414(9) 0.0053(7) 0.0218(7) 0.0079(7)
N4B 0.0455(8) 0.0408(8) 0.0483(8) 0.0063(6) 0.0250(7) 0.0048(6)
C5B 0.0422(9) 0.0398(9) 0.0517(10) 0.0012(7) 0.0194(8) 0.0048(7)
C51B 0.0560(13) 0.0581(12) 0.0728(15) -0.0108(11) 0.0247(11) -0.0115(10)
C6B 0.0503(10) 0.0490(10) 0.0395(9) -0.0029(8) 0.0179(8) 0.0046(8)
C7B 0.0485(10) 0.0443(9) 0.0424(9) 0.0052(7) 0.0245(8) 0.0075(7)
C71B 0.0740(14) 0.0745(15) 0.0570(12) 0.0028(11) 0.0420(11) -0.0082(12)
N8B 0.0413(7) 0.0377(7) 0.0424(8) 0.0028(6) 0.0206(6) 0.0020(6)
Cl 0.0437(2) 0.0523(3) 0.0411(2) 0.00163(17) 0.01903(18) 0.00716(18)
O1P 0.0989(14) 0.0695(11) 0.0704(11) 0.0111(9) 0.0283(10) 0.0362(10)
O2P 0.0737(12) 0.1161(17) 0.1190(17) -0.0351(14) 0.0633(12) -0.0197(12)
O3P 0.200(3) 0.134(2) 0.0730(13) 0.0504(14) 0.0815(16) 0.096(2)
O4P 0.0782(13) 0.1014(17) 0.143(2) -0.0562(16) 0.0252(13) -0.0179(12)
O1W 0.0530(7) 0.0434(7) 0.0401(6) 0.0064(5) 0.0246(6) 0.0070(6)
O2W 0.0332(6) 0.0577(8) 0.0322(6) -0.0011(5) 0.0147(5) -0.0057(5)
O3W 0.0528(8) 0.0734(10) 0.0549(9) 0.0172(8) 0.0248(7) 0.0158(7)

loop_
_atom_type_symbol
_atom_type_description
_atom_type_scat_dispersion_real
_atom_type_scat_dispersion_imag
_atom_type_scat_source
C C 0.0033 0.0016 'International Tables Vol C Tables 4.2.6.8 and 6.1.1.4'
H H 0.0000 0.0000 'International Tables Vol C Tables 4.2.6.8 and 6.1.1.4'
N N 0.0061 0.0033 'International Tables Vol C Tables 4.2.6.8 and 6.1.1.4'
O O 0.0106 0.0060 'International Tables Vol C Tables 4.2.6.8 and 6.1.1.4'
Cl Cl 0.1484 0.1585 'International Tables Vol C Tables 4.2.6.8 and 6.1.1.4'
Ni Ni 0.3393 1.1124 'International Tables Vol C Tables 4.2.6.8 and 6.1.1.4'

loop_
_geom_angle_atom_site_label_1
_geom_angle_atom_site_label_2
_geom_angle_atom_site_label_3
_geom_angle
_geom_angle_site_symmetry_1
_geom_angle_site_symmetry_3
O2W Ni O2W 180.0 3_666 .
O2W Ni N3A 91.86(5) 3_666 3_666
O2W Ni N3A 88.14(5) . 3_666
O2W Ni N3A 88.14(5) 3_666 .
O2W Ni N3A 91.86(5) . .
N3A Ni N3A 179.999(1) 3_666 .
O2W Ni O1W 91.58(6) 3_666 .
O2W Ni O1W 88.43(6) . .
N3A Ni O1W 87.09(5) 3_666 .
N3A Ni O1W 92.91(5) . .
O2W Ni O1W 88.43(6) 3_666 3_666
O2W Ni O1W 91.57(6) . 3_666
N3A Ni O1W 92.91(5) 3_666 3_666
N3A Ni O1W 87.09(5) . 3_666
O1W Ni O1W 179.998(2) . 3_666
C2A N1A N8A 101.67(13) . .
N1A C2A N3A 116.45(15) . .
N1A C2A H2A 121.8 . .
N3A C2A H2A 121.8 . .
C3AA N3A C2A 102.97(13) . .
C3AA N3A Ni 130.40(11) . .
C2A N3A Ni 126.30(11) . .
N4A C3AA N3A 128.14(14) . .
N4A C3AA N8A 123.40(14) . .
N3A C3AA N8A 108.46(13) . .
C5A N4A C3AA 115.79(14) . .
N4A C5A C6A 122.63(16) . .
N4A C5A C51A 117.23(16) . .
C6A C5A C51A 120.13(16) . .
C5A C51A H51A 109.8 . .
C5A C51A H52A 110.4 . .
H51A C51A H52A 109.0 . .
C5A C51A H53A 108.4 . .
H51A C51A H53A 109.8 . .
H52A C51A H53A 109.5 . .
C7A C6A C5A 120.86(15) . .
C7A C6A H6A 119.8 . .
C5A C6A H6A 119.3 . .
C6A C7A N8A 115.11(14) . .
C6A C7A C71A 126.67(16) . .
N8A C7A C71A 118.20(16) . .
C7A C71A H71A 109.4 . .
C7A C71A H72A 109.3 . .
H71A C71A H72A 109.6 . .
C7A C71A H73A 109.5 . .
H71A C71A H73A 109.5 . .
H72A C71A H73A 109.5 . .
C3AA N8A C7A 122.17(14) . .
C3AA N8A N1A 110.44(13) . .
C7A N8A N1A 127.38(14) . .
C2B N1B N8B 101.23(16) . .
N1B C2B N3B 117.14(19) . .
N1B C2B H2B 121.0 . .
N3B C2B H2B 121.8 . .
C3AB N3B C2B 102.77(16) . .
N3B C3AB N4B 128.91(16) . .
N3B C3AB N8B 108.78(16) . .
N4B C3AB N8B 122.31(16) . .
C5B N4B C3AB 116.21(15) . .
N4B C5B C6B 122.49(17) . .
N4B C5B C51B 117.81(18) . .
C6B C5B C51B 119.70(19) . .
C5B C51B H51B 109.0 . .
C5B C51B H52B 109.9 . .
H51B C51B H52B 109.3 . .
C5B C51B H53B 109.6 . .
H51B C51B H53B 109.4 . .
H52B C51B H53B 109.7 . .
C7B C6B C5B 121.16(17) . .
C7B C6B H6B 119.9 . .
C5B C6B H6B 119.0 . .
C6B C7B N8B 115.06(16) . .
C6B C7B C71B 126.98(18) . .
N8B C7B C71B 117.95(18) . .
C7B C71B H71B 108.9 . .
C7B C71B H72B 110.2 . .
H71B C71B H72B 109.2 . .
C7B C71B H73B 109.4 . .
H71B C71B H73B 109.8 . .
H72B C71B H73B 109.4 . .
C7B N8B N1B 127.17(15) . .
C7B N8B C3AB 122.74(16) . .
N1B N8B C3AB 110.07(15) . .
O3P Cl O4P 110.7(2) . .
O3P Cl O2P 108.07(18) . .
O4P Cl O2P 107.68(14) . .
O3P Cl O1P 108.07(12) . .
O4P Cl O1P 110.59(14) . .
O2P Cl O1P 111.73(15) . .
Ni O1W H11W 115.1(17) . .
Ni O1W H12W 121.1(17) . .
H11W O1W H12W 107(2) . .
Ni O2W H21W 117.0(16) . .
Ni O2W H22W 116.3(16) . .
H21W O2W H22W 105(2) . .
H31W O3W H32W 101(3) . .

loop_
_geom_bond_atom_site_label_1
_geom_bond_atom_site_label_2
_geom_bond_distance
_geom_bond_site_symmetry_2
Ni O2W 2.0756(12) 3_666
Ni O2W 2.0756(12) .
Ni N3A 2.0791(13) 3_666
Ni N3A 2.0791(13) .
Ni O1W 2.0817(13) .
Ni O1W 2.0818(13) 3_666
N1A C2A 1.312(2) .
N1A N8A 1.3687(19) .
C2A N3A 1.356(2) .
C2A H2A 0.9296 .
N3A C3AA 1.342(2) .
C3AA N4A 1.335(2) .
C3AA N8A 1.365(2) .
N4A C5A 1.326(2) .
C5A C6A 1.416(2) .
C5A C51A 1.492(3) .
C51A H51A 0.9602 .
C51A H52A 0.9581 .
C51A H53A 0.9591 .
C6A C7A 1.357(3) .
C6A H6A 0.9283 .
C7A N8A 1.368(2) .
C7A C71A 1.486(2) .
C71A H71A 0.9586 .
C71A H72A 0.9575 .
C71A H73A 0.9629 .
N1B C2B 1.311(3) .
N1B N8B 1.364(2) .
C2B N3B 1.352(3) .
C2B H2B 0.9275 .
N3B C3AB 1.326(2) .
C3AB N4B 1.341(2) .
C3AB N8B 1.378(2) .
N4B C5B 1.331(2) .
C5B C6B 1.412(3) .
C5B C51B 1.489(3) .
C51B H51B 0.9579 .
C51B H52B 0.9618 .
C51B H53B 0.9569 .
C6B C7B 1.358(3) .
C6B H6B 0.9262 .
C7B N8B 1.361(2) .
C7B C71B 1.489(3) .
C71B H71B 0.9576 .
C71B H72B 0.9571 .
C71B H73B 0.9627 .
Cl O3P 1.393(2) .
Cl O4P 1.413(2) .
Cl O2P 1.4141(18) .
Cl O1P 1.4222(17) .
O1W H11W 0.802(10) .
O1W H12W 0.809(10) .
O2W H21W 0.823(10) .
O2W H22W 0.813(9) .
O3W H31W 0.816(10) .
O3W H32W 0.815(10) .

loop_
_geom_hbond_atom_site_label_D
_geom_hbond_atom_site_label_H
_geom_hbond_atom_site_label_A
_geom_hbond_distance_DH
_geom_hbond_distance_HA
_geom_hbond_distance_DA
_geom_hbond_angle_DHA
_geom_hbond_site_symmetry_A
O1W H11W O2P 0.802(10) 2.118(14) 2.864(2) 155(2) .
O1W H12W N3B 0.809(10) 2.004(10) 2.813(2) 178(2) .
O2W H21W O3W 0.823(10) 1.930(12) 2.730(2) 164(2) .
O2W H22W N4A 0.813(9) 2.150(15) 2.8534(17) 145(2) .
O3W H32W N4B 0.815(10) 2.151(11) 2.960(2) 172(3) 3_666
O3W H31W N1A 0.816(10) 2.355(16) 3.090(2) 150(3) 4_666
